data_4502695
loop_
_publ_author_name
'Varughese, Sunil'
'Draper, Sylvia M.'

_publ_section_title
;
 Pyridazines in Crystal Engineering. A Systematic Evaluation of the Role
 of Isomerism and Steric Factors in Determining Crystal Packing and
 Nano/Microcrystal Morphologies
;
_journal_issue 6
_journal_name_full 'Crystal Growth &amp; Design'
_journal_page_first 2571
_journal_paper_doi 10.1021/cg9015383
_journal_volume 10
_journal_year 2010
_chemical_formula_moiety 'C20 H14 N4'
_chemical_formula_sum 'C20 H14 N4'
_chemical_formula_weight 310.35
_chemical_name_systematic
; 
 ? 
;
_space_group_IT_number 14
_symmetry_cell_setting monoclinic
_symmetry_space_group_name_Hall '-P 2yn'
_symmetry_space_group_name_H-M 'P 1 21/n 1'
_atom_sites_solution_hydrogens geom
_atom_sites_solution_primary direct
_atom_sites_solution_secondary difmap
_audit_creation_method SHELXL-97
_cell_angle_alpha 90.00
_cell_angle_beta 105.420(6)
_cell_angle_gamma 90.00
_cell_formula_units_Z 4
_cell_length_a 14.359(4)
_cell_length_b 7.104(2)
_cell_length_c 15.820(5)
_cell_measurement_reflns_used 3034
_cell_measurement_temperature 123(2)
_cell_measurement_theta_max 49.337
_cell_measurement_theta_min 5.878
_cell_volume 1555.6(8)
_computing_cell_refinement 'Bruker SMART'
_computing_data_collection 'Bruker SMART'
_computing_data_reduction 'Bruker SAINT'
_computing_molecular_graphics 'Bruker SHELXTL'
_computing_publication_material 'Bruker SHELXTL'
_computing_structure_refinement 'SHELXL-97 (Sheldrick, 1997)'
_computing_structure_solution 'SHELXS-97 (Sheldrick, 1990)'
_diffrn_ambient_temperature 123(2)
_diffrn_measured_fraction_theta_full 0.993
_diffrn_measured_fraction_theta_max 0.993
_diffrn_measurement_device_type 'CCD area detector'
_diffrn_measurement_method 'phi and omega scans'
_diffrn_radiation_monochromator graphite
_diffrn_radiation_source 'fine-focus sealed tube'
_diffrn_radiation_type MoK\a
_diffrn_radiation_wavelength 0.71073
_diffrn_reflns_av_R_equivalents 0.0456
_diffrn_reflns_av_sigmaI/netI 0.0324
_diffrn_reflns_limit_h_max 17
_diffrn_reflns_limit_h_min -17
_diffrn_reflns_limit_k_max 8
_diffrn_reflns_limit_k_min -8
_diffrn_reflns_limit_l_max 18
_diffrn_reflns_limit_l_min -18
_diffrn_reflns_number 15249
_diffrn_reflns_theta_full 25.05
_diffrn_reflns_theta_max 25.05
_diffrn_reflns_theta_min 1.70
_exptl_absorpt_coefficient_mu 0.082
_exptl_absorpt_correction_T_max 0.9911
_exptl_absorpt_correction_T_min 0.9839
_exptl_absorpt_correction_type multi-scan
_exptl_absorpt_process_details 'SADABS; Sheldrick, 1996'
_exptl_crystal_colour Colorless
_exptl_crystal_density_diffrn 1.325
_exptl_crystal_density_method 'not measured'
_exptl_crystal_description Blocks
_exptl_crystal_F_000 648
_exptl_crystal_size_max 0.20
_exptl_crystal_size_mid 0.15
_exptl_crystal_size_min 0.11
_refine_diff_density_max 0.157
_refine_diff_density_min -0.139
_refine_diff_density_rms 0.032
_refine_ls_extinction_method none
_refine_ls_goodness_of_fit_ref 1.020
_refine_ls_hydrogen_treatment constr
_refine_ls_matrix_type full
_refine_ls_number_parameters 217
_refine_ls_number_reflns 2743
_refine_ls_number_restraints 0
_refine_ls_restrained_S_all 1.020
_refine_ls_R_factor_all 0.0743
_refine_ls_R_factor_gt 0.0428
_refine_ls_shift/su_max 0.000
_refine_ls_shift/su_mean 0.000
_refine_ls_structure_factor_coef Fsqd
_refine_ls_weighting_details 'calc w=1/[\s^2^(Fo^2^)+(0.0632P)^2^+0.1938P] where P=(Fo^2^+2Fc^2^)/3'
_refine_ls_weighting_scheme calc
_refine_ls_wR_factor_gt 0.1041
_refine_ls_wR_factor_ref 0.1217
_reflns_number_gt 1854
_reflns_number_total 2743
_reflns_threshold_expression >2sigma(I)
_cod_data_source_file cg9015383_si_003.cif
_cod_data_source_block 1b
_cod_depositor_comments
;
The following automatic conversions were performed:

'_symmetry_cell_setting' value 'Monoclinic' changed to 'monoclinic'
according to /home/saulius/struct/CIF-dictionaries/cif_core.dic
dictionary named 'cif_core.dic' version 2.4.2 from
2011-04-26.

'_exptl_absorpt_correction_type' value 'Multi-scan'
changed to 'multi-scan' according to
/home/saulius/struct/CIF-dictionaries/cif_core.dic dictionary named
'cif_core.dic' version 2.4.2 from 2011-04-26.

Automatic conversion script
Id: cif_fix_values 1715 2011-07-08 13:25:40Z adriana 
;
_cod_original_sg_symbol_H-M P2(1)/n
_cod_database_code 4502695

loop_
_symmetry_equiv_pos_as_xyz
'x, y, z'
'-x+1/2, y+1/2, -z+1/2'
'-x, -y, -z'
'x-1/2, -y-1/2, z-1/2'

loop_
_atom_site_label
_atom_site_type_symbol
_atom_site_fract_x
_atom_site_fract_y
_atom_site_fract_z
_atom_site_U_iso_or_equiv
_atom_site_adp_type
_atom_site_occupancy
_atom_site_symmetry_multiplicity
_atom_site_calc_flag
_atom_site_refinement_flags
N12 N 0.71317(11) 0.0738(2) 0.23497(10) 0.0531(4) Uani 1 1 d .
C16 C 0.61208(12) 0.1709(2) 0.10267(11) 0.0397(4) Uani 1 1 d .
C41 C 0.50307(12) 0.3322(3) 0.28128(10) 0.0419(4) Uani 1 1 d .
C33 C 0.59619(12) 0.1763(2) 0.00651(11) 0.0399(4) Uani 1 1 d .
N11 N 0.69504(11) 0.0926(2) 0.14796(10) 0.0521(4) Uani 1 1 d .
C15 C 0.54681(12) 0.2459(2) 0.14443(11) 0.0403(4) Uani 1 1 d .
H15 H 0.4887 0.3026 0.1111 0.048 Uiso 1 1 calc R
C14 C 0.56656(12) 0.2379(2) 0.23386(10) 0.0393(4) Uani 1 1 d .
C32 C 0.66087(14) 0.0959(3) -0.03357(12) 0.0536(5) Uani 1 1 d .
H32 H 0.7161 0.0352 0.0028 0.064 Uiso 1 1 calc R
C13 C 0.65111(12) 0.1403(3) 0.27702(11) 0.0429(4) Uani 1 1 d .
N31 N 0.65142(13) 0.0973(3) -0.11949(11) 0.0639(5) Uani 1 1 d .
C23 C 0.67824(12) 0.1014(3) 0.37258(11) 0.0445(5) Uani 1 1 d .
C36 C 0.57372(16) 0.1828(3) -0.16934(13) 0.0583(6) Uani 1 1 d .
H36 H 0.5663 0.1874 -0.2308 0.070 Uiso 1 1 calc R
C35 C 0.50409(15) 0.2644(3) -0.13748(12) 0.0544(5) Uani 1 1 d .
H35 H 0.4491 0.3218 -0.1758 0.065 Uiso 1 1 calc R
C46 C 0.54104(14) 0.4616(3) 0.34699(11) 0.0514(5) Uani 1 1 d .
H46 H 0.6083 0.4881 0.3631 0.062 Uiso 1 1 calc R
N21 N 0.80222(13) 0.1098(3) 0.50858(11) 0.0674(5) Uani 1 1 d .
C34 C 0.51550(13) 0.2613(3) -0.04828(11) 0.0484(5) Uani 1 1 d .
H34 H 0.4682 0.3174 -0.0243 0.058 Uiso 1 1 calc R
C42 C 0.40430(13) 0.2981(3) 0.25800(12) 0.0506(5) Uani 1 1 d .
H42 H 0.3772 0.2122 0.2120 0.061 Uiso 1 1 calc R
C22 C 0.76971(14) 0.1414(3) 0.42271(13) 0.0572(5) Uani 1 1 d .
H22 H 0.8134 0.1959 0.3939 0.069 Uiso 1 1 calc R
C25 C 0.64764(17) -0.0135(4) 0.50320(13) 0.0725(7) Uani 1 1 d .
H25 H 0.6058 -0.0692 0.5336 0.087 Uiso 1 1 calc R
C26 C 0.74029(17) 0.0320(3) 0.54647(13) 0.0640(6) Uani 1 1 d .
H26 H 0.7615 0.0060 0.6075 0.077 Uiso 1 1 calc R
C24 C 0.61561(15) 0.0226(3) 0.41467(13) 0.0664(6) Uani 1 1 d .
H24 H 0.5512 -0.0067 0.3832 0.080 Uiso 1 1 calc R
C43 C 0.34536(15) 0.3877(3) 0.30109(13) 0.0627(6) Uani 1 1 d .
H43 H 0.2781 0.3616 0.2855 0.075 Uiso 1 1 calc R
C44 C 0.38341(17) 0.5146(3) 0.36648(13) 0.0650(6) Uani 1 1 d .
H44 H 0.3426 0.5766 0.3961 0.078 Uiso 1 1 calc R
C45 C 0.48092(17) 0.5517(3) 0.38895(12) 0.0618(6) Uani 1 1 d .
H45 H 0.5072 0.6404 0.4339 0.074 Uiso 1 1 calc R

loop_
_atom_site_aniso_label
_atom_site_aniso_U_11
_atom_site_aniso_U_22
_atom_site_aniso_U_33
_atom_site_aniso_U_23
_atom_site_aniso_U_13
_atom_site_aniso_U_12
N12 0.0421(9) 0.0695(12) 0.0439(9) 0.0023(8) 0.0048(7) 0.0098(8)
C16 0.0326(10) 0.0447(10) 0.0411(10) -0.0009(8) 0.0085(8) -0.0026(8)
C41 0.0417(10) 0.0530(11) 0.0290(9) 0.0047(8) 0.0059(8) 0.0028(9)
C33 0.0375(10) 0.0418(10) 0.0420(10) -0.0018(8) 0.0135(8) -0.0067(8)
N11 0.0410(9) 0.0672(11) 0.0465(9) -0.0008(8) 0.0089(7) 0.0092(8)
C15 0.0328(9) 0.0487(11) 0.0369(10) 0.0020(8) 0.0051(7) 0.0009(8)
C14 0.0335(9) 0.0460(11) 0.0353(9) 0.0006(8) 0.0039(7) -0.0031(8)
C32 0.0490(12) 0.0661(14) 0.0484(12) -0.0002(10) 0.0178(9) 0.0039(10)
C13 0.0346(10) 0.0495(11) 0.0410(10) 0.0011(8) 0.0041(8) -0.0019(8)
N31 0.0655(12) 0.0825(13) 0.0505(10) -0.0035(9) 0.0274(9) 0.0014(10)
C23 0.0405(11) 0.0464(11) 0.0411(10) 0.0020(8) 0.0011(8) 0.0035(8)
C36 0.0711(15) 0.0667(14) 0.0400(11) -0.0018(10) 0.0203(11) -0.0121(12)
C35 0.0601(13) 0.0611(13) 0.0397(11) 0.0013(9) 0.0093(9) -0.0013(10)
C46 0.0553(12) 0.0585(12) 0.0364(10) 0.0008(9) 0.0054(9) 0.0003(10)
N21 0.0662(12) 0.0714(12) 0.0491(10) 0.0073(9) -0.0118(9) -0.0003(10)
C34 0.0465(11) 0.0573(12) 0.0421(11) -0.0026(9) 0.0131(9) 0.0013(9)
C42 0.0425(11) 0.0685(14) 0.0403(10) -0.0048(9) 0.0100(8) -0.0003(9)
C22 0.0449(12) 0.0670(14) 0.0511(12) 0.0093(10) -0.0021(9) -0.0001(10)
C25 0.0770(17) 0.0871(18) 0.0511(13) 0.0194(12) 0.0130(12) -0.0070(13)
C26 0.0788(16) 0.0611(14) 0.0399(11) 0.0071(10) -0.0055(11) 0.0083(12)
C24 0.0533(13) 0.0882(17) 0.0487(12) 0.0141(11) -0.0020(10) -0.0136(12)
C43 0.0510(13) 0.0867(16) 0.0550(13) -0.0009(12) 0.0219(10) 0.0069(11)
C44 0.0784(16) 0.0751(16) 0.0510(13) 0.0034(11) 0.0337(11) 0.0177(13)
C45 0.0886(18) 0.0591(13) 0.0375(11) -0.0055(9) 0.0161(11) 0.0036(12)

loop_
_atom_type_symbol
_atom_type_description
_atom_type_scat_dispersion_real
_atom_type_scat_dispersion_imag
_atom_type_scat_source
C C 0.0033 0.0016 'International Tables Vol C Tables 4.2.6.8 and 6.1.1.4'
H H 0.0000 0.0000 'International Tables Vol C Tables 4.2.6.8 and 6.1.1.4'
N N 0.0061 0.0033 'International Tables Vol C Tables 4.2.6.8 and 6.1.1.4'

loop_
_geom_angle_atom_site_label_1
_geom_angle_atom_site_label_2
_geom_angle_atom_site_label_3
_geom_angle
C13 N12 N11 120.35(15)
N11 C16 C15 121.51(16)
N11 C16 C33 115.72(15)
C15 C16 C33 122.75(16)
C46 C41 C42 119.01(17)
C46 C41 C14 120.41(16)
C42 C41 C14 120.53(16)
C32 C33 C34 116.46(17)
C32 C33 C16 121.59(17)
C34 C33 C16 121.95(16)
C16 N11 N12 119.65(15)
C14 C15 C16 119.69(16)
C15 C14 C13 115.93(16)
C15 C14 C41 121.13(15)
C13 C14 C41 122.92(15)
N31 C32 C33 124.64(19)
N12 C13 C14 122.54(16)
N12 C13 C23 114.42(15)
C14 C13 C23 123.04(16)
C32 N31 C36 116.81(17)
C22 C23 C24 117.01(18)
C22 C23 C13 120.16(17)
C24 C23 C13 122.82(17)
N31 C36 C35 123.88(18)
C36 C35 C34 118.25(19)
C45 C46 C41 119.83(19)
C26 N21 C22 115.98(18)
C35 C34 C33 119.95(18)
C43 C42 C41 120.48(19)
N21 C22 C23 125.2(2)
C26 C25 C24 118.9(2)
N21 C26 C25 123.85(19)
C23 C24 C25 119.0(2)
C44 C43 C42 120.3(2)
C43 C44 C45 119.7(2)
C44 C45 C46 120.8(2)

loop_
_geom_bond_atom_site_label_1
_geom_bond_atom_site_label_2
_geom_bond_distance
N12 C13 1.332(2)
N12 N11 1.338(2)
C16 N11 1.337(2)
C16 C15 1.389(2)
C16 C33 1.478(2)
C41 C46 1.386(2)
C41 C42 1.389(2)
C41 C14 1.485(2)
C33 C32 1.380(2)
C33 C34 1.387(2)
C15 C14 1.368(2)
C14 C13 1.407(2)
C32 N31 1.330(2)
C13 C23 1.483(2)
N31 C36 1.330(3)
C23 C22 1.371(2)
C23 C24 1.373(3)
C36 C35 1.363(3)
C35 C34 1.377(2)
C46 C45 1.379(3)
N21 C26 1.319(3)
N21 C22 1.333(2)
C42 C43 1.376(3)
C25 C26 1.363(3)
C25 C24 1.377(3)
C43 C44 1.372(3)
C44 C45 1.375(3)

loop_
_cod_related_entry_id
_cod_related_entry_database
_cod_related_entry_code
1 ChemSpider 30661388
